data_4344974
loop_
_publ_author_name
'Sakiyama, Hiroshi'
'Chiba, Yukako'
'Tone, Katsuya'
'Yamasaki, Mikio'
'Mikuriya, Masahiro'
'Krzystek, J.'
'Ozarowski, Andrew'

_publ_section_title
;
 Magnetic Properties of a Dinuclear Nickel(II) Complex with
 2,6-Bis[(2-hydroxyethyl)methylaminomethyl]-4-methylphenolate.
;
_journal_name_full 'Inorganic chemistry'
_journal_paper_doi 10.1021/acs.inorgchem.6b01671
_journal_year 2016
_chemical_formula_moiety 'C30 H50 N4 O6 Zn2, 2(C24 H20 B), 2(C3 H6 O), 2(H2 O)'
_chemical_formula_sum 'C84 H106 B2 N4 O10 Zn2'
_chemical_formula_weight 1484.16
_space_group_IT_number 15
_symmetry_cell_setting monoclinic
_symmetry_Int_Tables_number 15
_symmetry_space_group_name_Hall '-C 2yc'
_symmetry_space_group_name_H-M 'C 1 2/c 1'
_atom_sites_solution_hydrogens geom
_atom_sites_solution_primary direct
_atom_sites_solution_secondary difmap
_cell_angle_alpha 90.0000
_cell_angle_beta 95.991(7)
_cell_angle_gamma 90.0000
_cell_formula_units_Z 4
_cell_length_a 22.8866(5)
_cell_length_b 19.2321(4)
_cell_length_c 17.2553(4)
_cell_measurement_reflns_used 56123
_cell_measurement_temperature 93
_cell_measurement_theta_max 27.48
_cell_measurement_theta_min 3.01
_cell_volume 7553.6(3)
_computing_cell_refinement 'RAPID AUTO (Rigaku, 2006)'
_computing_data_collection 'RAPID AUTO (Rigaku, 2006)'
_computing_data_reduction 'RAPID AUTO (Rigaku, 2006)'
_computing_molecular_graphics 'CrystalStructure 4.0'
_computing_publication_material 'CrystalStructure 4.0 (Rigaku, 2010)'
_computing_structure_refinement 'SHELXL97 (Sheldrick, 2008)'
_computing_structure_solution 'SHELXS97 (Sheldrick, 2008)'
_diffrn_ambient_temperature 93
_diffrn_detector_area_resol_mean 10.000
_diffrn_measured_fraction_theta_full 0.996
_diffrn_measured_fraction_theta_max 0.996
_diffrn_measurement_device_type 'Rigaku R-AXIS RAPID'
_diffrn_measurement_method \w
_diffrn_radiation_type 'Mo K\a'
_diffrn_radiation_wavelength 0.71075
_diffrn_reflns_av_R_equivalents 0.0159
_diffrn_reflns_limit_h_max 29
_diffrn_reflns_limit_h_min -29
_diffrn_reflns_limit_k_max 24
_diffrn_reflns_limit_k_min -24
_diffrn_reflns_limit_l_max 22
_diffrn_reflns_limit_l_min -22
_diffrn_reflns_number 60492
_diffrn_reflns_theta_full 27.48
_diffrn_reflns_theta_max 27.48
_diffrn_standards_number 0
_exptl_absorpt_coefficient_mu 0.697
_exptl_absorpt_correction_T_max 0.901
_exptl_absorpt_correction_T_min 0.796
_exptl_absorpt_correction_type multi-scan
_exptl_absorpt_process_details 'ABSCOR (Rigaku, 1995)'
_exptl_crystal_colour colorless
_exptl_crystal_density_diffrn 1.305
_exptl_crystal_density_method 'not measured'
_exptl_crystal_description block
_exptl_crystal_F_000 3152.00
_exptl_crystal_size_max 0.200
_exptl_crystal_size_mid 0.170
_exptl_crystal_size_min 0.150
_refine_diff_density_max 0.360
_refine_diff_density_min -0.230
_refine_ls_extinction_method none
_refine_ls_goodness_of_fit_ref 1.040
_refine_ls_hydrogen_treatment mixed
_refine_ls_number_parameters 477
_refine_ls_number_reflns 8662
_refine_ls_number_restraints 2
_refine_ls_R_factor_gt 0.0246
_refine_ls_shift/su_max 0.001
_refine_ls_structure_factor_coef Fsqd
_refine_ls_weighting_details 'w = 1/[\s^2^(Fo^2^)+(0.0299P)^2^+7.7867P] where P=(Fo^2^+2Fc^2^)/3'
_refine_ls_weighting_scheme calc
_refine_ls_wR_factor_ref 0.0642
_reflns_number_gt 8001
_reflns_number_total 8662
_reflns_threshold_expression F^2^>2.0\s(F^2^)
_cod_data_source_file ic6b01671_si_002.cif
_cod_data_source_block SX033_a
_cod_original_cell_volume 7553.5(3)
_cod_database_code 4344974

loop_
_symmetry_equiv_pos_site_id
_symmetry_equiv_pos_as_xyz
1 +X,+Y,+Z
2 -X,+Y,1/2-Z
3 -X,-Y,-Z
4 +X,-Y,1/2+Z
5 1/2+X,1/2+Y,+Z
6 1/2-X,1/2+Y,1/2-Z
7 1/2-X,1/2-Y,-Z
8 1/2+X,1/2-Y,1/2+Z

loop_
_atom_site_label
_atom_site_type_symbol
_atom_site_fract_x
_atom_site_fract_y
_atom_site_fract_z
_atom_site_U_iso_or_equiv
_atom_site_adp_type
_atom_site_occupancy
_atom_site_symmetry_multiplicity
_atom_site_calc_flag
_atom_site_refinement_flags
Zn1 Zn 0.5000 0.107821(9) 0.2500 0.01232(5) Uani 1.0 4 d S
Zn2 Zn 0.5000 0.276629(9) 0.2500 0.01222(5) Uani 1.0 4 d S
O1 O 0.48970(4) 0.19164(4) 0.31926(5) 0.01419(16) Uani 1.0 8 d .
O2 O 0.41679(4) 0.08539(5) 0.18447(5) 0.01818(17) Uani 1.0 8 d D
O3 O 0.59124(4) 0.30212(4) 0.24042(5) 0.01813(17) Uani 1.0 8 d D
O4 O 0.31797(4) 0.21750(5) 0.28508(6) 0.0260(2) Uani 1.0 8 d .
O5 O 0.33824(4) 0.18335(5) 0.13462(6) 0.02454(19) Uani 1.0 8 d D
N1 N 0.45436(4) 0.04233(5) 0.33018(5) 0.01528(19) Uani 1.0 8 d .
N2 N 0.52590(4) 0.33868(5) 0.35458(6) 0.01521(19) Uani 1.0 8 d .
C1 C 0.38002(6) 0.03396(7) 0.21514(7) 0.0215(3) Uani 1.0 8 d .
C2 C 0.41663(6) -0.00536(6) 0.27932(7) 0.0202(3) Uani 1.0 8 d .
C3 C 0.49198(6) 0.00078(6) 0.38740(7) 0.0196(3) Uani 1.0 8 d .
C4 C 0.41611(5) 0.08886(6) 0.37224(7) 0.0160(3) Uani 1.0 8 d .
C5 C 0.44960(5) 0.13910(6) 0.42692(6) 0.0144(2) Uani 1.0 8 d .
C6 C 0.44447(5) 0.13768(6) 0.50692(7) 0.0163(3) Uani 1.0 8 d .
C7 C 0.47325(5) 0.18589(6) 0.55748(7) 0.0175(3) Uani 1.0 8 d .
C8 C 0.50764(5) 0.23615(6) 0.52558(7) 0.0170(3) Uani 1.0 8 d .
C9 C 0.51400(5) 0.23906(6) 0.44636(7) 0.0145(2) Uani 1.0 8 d .
C10 C 0.48453(5) 0.19000(6) 0.39595(6) 0.0132(2) Uani 1.0 8 d .
C11 C 0.46844(7) 0.18483(7) 0.64436(7) 0.0249(3) Uani 1.0 8 d .
C12 C 0.55493(5) 0.29110(6) 0.41548(7) 0.0162(3) Uani 1.0 8 d .
C13 C 0.47949(5) 0.37881(6) 0.38846(7) 0.0196(3) Uani 1.0 8 d .
C14 C 0.57020(6) 0.38890(6) 0.33176(8) 0.0204(3) Uani 1.0 8 d .
C15 C 0.61863(5) 0.35289(7) 0.29319(7) 0.0212(3) Uani 1.0 8 d .
C16 C 0.32446(5) 0.46866(6) 0.52703(7) 0.0151(2) Uani 1.0 8 d .
C17 C 0.35601(5) 0.40959(6) 0.50738(7) 0.0188(3) Uani 1.0 8 d .
C18 C 0.39179(5) 0.37154(7) 0.56188(7) 0.0215(3) Uani 1.0 8 d .
C19 C 0.39709(5) 0.39126(7) 0.63985(7) 0.0202(3) Uani 1.0 8 d .
C20 C 0.36559(5) 0.44810(6) 0.66213(7) 0.0180(3) Uani 1.0 8 d .
C21 C 0.32979(5) 0.48564(6) 0.60653(7) 0.0162(3) Uani 1.0 8 d .
C22 C 0.24251(5) 0.56875(6) 0.49397(6) 0.0160(3) Uani 1.0 8 d .
C23 C 0.18212(5) 0.55592(6) 0.49411(7) 0.0192(3) Uani 1.0 8 d .
C24 C 0.14411(6) 0.60233(7) 0.52577(8) 0.0236(3) Uani 1.0 8 d .
C25 C 0.16516(6) 0.66384(7) 0.56006(7) 0.0233(3) Uani 1.0 8 d .
C26 C 0.22469(6) 0.67832(7) 0.56200(7) 0.0220(3) Uani 1.0 8 d .
C27 C 0.26203(5) 0.63191(6) 0.52927(7) 0.0192(3) Uani 1.0 8 d .
C28 C 0.33839(5) 0.56196(6) 0.41600(7) 0.0181(3) Uani 1.0 8 d .
C29 C 0.32194(6) 0.61988(7) 0.36917(8) 0.0254(3) Uani 1.0 8 d .
C30 C 0.36214(8) 0.65913(7) 0.33205(8) 0.0327(4) Uani 1.0 8 d .
C31 C 0.42090(7) 0.64114(8) 0.33977(8) 0.0332(4) Uani 1.0 8 d .
C32 C 0.43919(7) 0.58465(9) 0.38492(8) 0.0321(4) Uani 1.0 8 d .
C33 C 0.39859(6) 0.54643(7) 0.42261(7) 0.0238(3) Uani 1.0 8 d .
C34 C 0.25546(5) 0.46170(6) 0.39358(7) 0.0166(3) Uani 1.0 8 d .
C35 C 0.25969(5) 0.46394(7) 0.31309(7) 0.0200(3) Uani 1.0 8 d .
C36 C 0.23093(6) 0.41626(7) 0.26103(8) 0.0245(3) Uani 1.0 8 d .
C37 C 0.19652(6) 0.36426(7) 0.28793(8) 0.0256(3) Uani 1.0 8 d .
C38 C 0.19110(6) 0.35997(7) 0.36742(8) 0.0245(3) Uani 1.0 8 d .
C39 C 0.22026(5) 0.40768(6) 0.41846(7) 0.0208(3) Uani 1.0 8 d .
C40 C 0.29663(5) 0.20837(7) 0.34607(8) 0.0220(3) Uani 1.0 8 d .
C41 C 0.24767(9) 0.15875(12) 0.34984(10) 0.0565(6) Uani 1.0 8 d .
C42 C 0.31941(6) 0.24543(8) 0.41893(8) 0.0294(3) Uani 1.0 8 d .
B1 B 0.28928(6) 0.51560(7) 0.45755(7) 0.0153(3) Uani 1.0 8 d .
H1A H 0.3647 0.0015 0.1734 0.0258 Uiso 1.0 8 calc R
H1B H 0.3462 0.0566 0.2363 0.0258 Uiso 1.0 8 calc R
H2A H 0.3902 -0.0310 0.3112 0.0242 Uiso 1.0 8 calc R
H2B H 0.4416 -0.0398 0.2557 0.0242 Uiso 1.0 8 calc R
H2 H 0.3962(7) 0.1157(8) 0.1655(9) 0.0218 Uiso 1.0 8 d D
H3A H 0.4673 -0.0256 0.4201 0.0235 Uiso 1.0 8 calc R
H3B H 0.5179 0.0318 0.4203 0.0235 Uiso 1.0 8 calc R
H3C H 0.5157 -0.0315 0.3599 0.0235 Uiso 1.0 8 calc R
H3 H 0.6150(7) 0.2745(8) 0.2295(9) 0.0218 Uiso 1.0 8 d D
H4A H 0.3908 0.0598 0.4023 0.0193 Uiso 1.0 8 calc R
H4B H 0.3902 0.1155 0.3334 0.0193 Uiso 1.0 8 calc R
H5A H 0.3165(8) 0.1901(9) 0.1721(9) 0.0294 Uiso 1.0 8 d D
H5B H 0.3147(7) 0.1693(9) 0.0955(9) 0.0294 Uiso 1.0 8 d D
H6 H 0.4208 0.1030 0.5272 0.0196 Uiso 1.0 8 calc R
H8 H 0.5274 0.2696 0.5592 0.0204 Uiso 1.0 8 calc R
H11A H 0.4409 0.1484 0.6563 0.0299 Uiso 1.0 8 calc R
H11B H 0.4542 0.2300 0.6607 0.0299 Uiso 1.0 8 calc R
H11C H 0.5072 0.1754 0.6723 0.0299 Uiso 1.0 8 calc R
H12A H 0.5730 0.3195 0.4595 0.0194 Uiso 1.0 8 calc R
H12B H 0.5869 0.2657 0.3932 0.0194 Uiso 1.0 8 calc R
H13A H 0.4490 0.3470 0.4028 0.0235 Uiso 1.0 8 calc R
H13B H 0.4621 0.4124 0.3500 0.0235 Uiso 1.0 8 calc R
H13C H 0.4967 0.4036 0.4350 0.0235 Uiso 1.0 8 calc R
H14A H 0.5877 0.4140 0.3786 0.0245 Uiso 1.0 8 calc R
H14B H 0.5506 0.4235 0.2953 0.0245 Uiso 1.0 8 calc R
H15A H 0.6405 0.3871 0.2646 0.0255 Uiso 1.0 8 calc R
H15B H 0.6465 0.3301 0.3330 0.0255 Uiso 1.0 8 calc R
H17 H 0.3527 0.3951 0.4545 0.0226 Uiso 1.0 8 calc R
H18 H 0.4126 0.3322 0.5459 0.0258 Uiso 1.0 8 calc R
H19 H 0.4220 0.3661 0.6774 0.0242 Uiso 1.0 8 calc R
H20 H 0.3684 0.4616 0.7154 0.0216 Uiso 1.0 8 calc R
H21 H 0.3082 0.5241 0.6231 0.0195 Uiso 1.0 8 calc R
H23 H 0.1664 0.5139 0.4717 0.0230 Uiso 1.0 8 calc R
H24 H 0.1035 0.5916 0.5238 0.0283 Uiso 1.0 8 calc R
H25 H 0.1394 0.6954 0.5818 0.0279 Uiso 1.0 8 calc R
H26 H 0.2401 0.7200 0.5857 0.0264 Uiso 1.0 8 calc R
H27 H 0.3025 0.6434 0.5308 0.0231 Uiso 1.0 8 calc R
H29 H 0.2817 0.6329 0.3624 0.0305 Uiso 1.0 8 calc R
H30 H 0.3491 0.6983 0.3014 0.0392 Uiso 1.0 8 calc R
H31 H 0.4483 0.6674 0.3142 0.0398 Uiso 1.0 8 calc R
H32 H 0.4794 0.5716 0.3905 0.0385 Uiso 1.0 8 calc R
H33 H 0.4124 0.5081 0.4542 0.0286 Uiso 1.0 8 calc R
H35 H 0.2830 0.4992 0.2932 0.0240 Uiso 1.0 8 calc R
H36 H 0.2351 0.4196 0.2069 0.0294 Uiso 1.0 8 calc R
H37 H 0.1769 0.3319 0.2527 0.0307 Uiso 1.0 8 calc R
H38 H 0.1676 0.3246 0.3868 0.0294 Uiso 1.0 8 calc R
H39 H 0.2162 0.4036 0.4725 0.0249 Uiso 1.0 8 calc R
H41A H 0.2615 0.1184 0.3813 0.0678 Uiso 1.0 8 calc R
H41B H 0.2334 0.1434 0.2971 0.0678 Uiso 1.0 8 calc R
H41C H 0.2157 0.1815 0.3737 0.0678 Uiso 1.0 8 calc R
H42A H 0.2939 0.2851 0.4272 0.0353 Uiso 1.0 8 calc R
H42B H 0.3594 0.2621 0.4142 0.0353 Uiso 1.0 8 calc R
H42C H 0.3199 0.2135 0.4633 0.0353 Uiso 1.0 8 calc R

loop_
_atom_site_aniso_label
_atom_site_aniso_U_11
_atom_site_aniso_U_22
_atom_site_aniso_U_33
_atom_site_aniso_U_12
_atom_site_aniso_U_13
_atom_site_aniso_U_23
Zn1 0.01513(9) 0.01039(9) 0.01103(8) 0.0000 -0.00063(6) 0.0000
Zn2 0.01265(9) 0.01034(9) 0.01399(9) 0.0000 0.00294(7) 0.0000
O1 0.0197(4) 0.0118(4) 0.0112(4) -0.0013(3) 0.0025(3) -0.0007(3)
O2 0.0179(4) 0.0179(4) 0.0177(4) -0.0024(4) -0.0030(4) 0.0042(4)
O3 0.0137(4) 0.0194(5) 0.0217(5) 0.0004(4) 0.0039(4) -0.0041(4)
O4 0.0218(5) 0.0308(5) 0.0263(5) -0.0058(4) 0.0064(4) -0.0001(4)
O5 0.0221(5) 0.0290(5) 0.0220(5) 0.0000(4) -0.0003(4) -0.0041(4)
N1 0.0194(5) 0.0121(5) 0.0135(5) -0.0014(4) -0.0024(4) -0.0002(4)
N2 0.0148(5) 0.0126(5) 0.0190(5) -0.0015(4) 0.0057(4) -0.0019(4)
C1 0.0239(6) 0.0219(6) 0.0176(6) -0.0097(5) -0.0030(5) 0.0008(5)
C2 0.0282(7) 0.0154(6) 0.0162(6) -0.0080(5) -0.0017(5) -0.0006(5)
C3 0.0262(6) 0.0156(6) 0.0161(6) 0.0016(5) -0.0012(5) 0.0035(5)
C4 0.0164(6) 0.0161(6) 0.0156(5) -0.0028(4) 0.0010(5) 0.0008(4)
C5 0.0153(5) 0.0133(5) 0.0145(5) 0.0011(4) 0.0003(4) 0.0001(4)
C6 0.0184(6) 0.0153(6) 0.0157(6) 0.0016(4) 0.0031(5) 0.0024(4)
C7 0.0222(6) 0.0177(6) 0.0129(5) 0.0042(5) 0.0024(5) 0.0002(4)
C8 0.0193(6) 0.0164(6) 0.0148(6) 0.0018(5) -0.0001(5) -0.0037(4)
C9 0.0140(5) 0.0136(5) 0.0158(6) 0.0014(4) 0.0013(4) -0.0015(4)
C10 0.0138(5) 0.0134(5) 0.0124(5) 0.0021(4) 0.0014(4) -0.0004(4)
C11 0.0374(8) 0.0238(7) 0.0140(6) -0.0005(6) 0.0048(6) -0.0005(5)
C12 0.0144(5) 0.0170(6) 0.0170(6) -0.0017(4) 0.0010(5) -0.0030(5)
C13 0.0212(6) 0.0164(6) 0.0221(6) 0.0019(5) 0.0068(5) -0.0043(5)
C14 0.0222(6) 0.0153(6) 0.0245(6) -0.0073(5) 0.0063(5) -0.0035(5)
C15 0.0166(6) 0.0235(6) 0.0242(6) -0.0077(5) 0.0051(5) -0.0042(5)
C16 0.0119(5) 0.0159(6) 0.0173(6) -0.0029(4) 0.0013(4) 0.0004(4)
C17 0.0180(6) 0.0220(6) 0.0165(6) 0.0017(5) 0.0019(5) -0.0014(5)
C18 0.0178(6) 0.0239(6) 0.0232(6) 0.0056(5) 0.0041(5) 0.0013(5)
C19 0.0152(6) 0.0248(7) 0.0202(6) 0.0002(5) 0.0004(5) 0.0060(5)
C20 0.0183(6) 0.0201(6) 0.0155(5) -0.0050(5) 0.0008(5) 0.0010(5)
C21 0.0161(6) 0.0138(5) 0.0188(6) -0.0030(4) 0.0019(5) -0.0008(5)
C22 0.0183(6) 0.0163(6) 0.0129(5) 0.0013(5) 0.0000(4) 0.0025(4)
C23 0.0205(6) 0.0197(6) 0.0174(6) -0.0022(5) 0.0029(5) 0.0000(5)
C24 0.0186(6) 0.0296(7) 0.0235(6) -0.0004(5) 0.0065(5) 0.0008(5)
C25 0.0255(7) 0.0250(7) 0.0202(6) 0.0071(5) 0.0065(5) 0.0000(5)
C26 0.0274(7) 0.0183(6) 0.0201(6) 0.0011(5) 0.0016(5) -0.0023(5)
C27 0.0185(6) 0.0193(6) 0.0195(6) -0.0002(5) 0.0005(5) -0.0007(5)
C28 0.0228(6) 0.0170(6) 0.0149(5) -0.0039(5) 0.0034(5) -0.0042(5)
C29 0.0352(8) 0.0214(7) 0.0206(6) -0.0003(6) 0.0070(6) -0.0001(5)
C30 0.0589(10) 0.0218(7) 0.0185(6) -0.0110(7) 0.0086(7) -0.0014(5)
C31 0.0447(9) 0.0378(8) 0.0184(6) -0.0274(7) 0.0096(6) -0.0093(6)
C32 0.0267(7) 0.0459(9) 0.0244(7) -0.0170(7) 0.0065(6) -0.0085(6)
C33 0.0221(6) 0.0281(7) 0.0215(6) -0.0070(5) 0.0031(5) -0.0028(5)
C34 0.0143(5) 0.0161(6) 0.0188(6) 0.0032(4) -0.0011(5) -0.0015(5)
C35 0.0150(6) 0.0247(6) 0.0205(6) 0.0017(5) 0.0024(5) -0.0041(5)
C36 0.0196(6) 0.0338(7) 0.0201(6) 0.0036(5) 0.0014(5) -0.0096(6)
C37 0.0221(6) 0.0234(7) 0.0295(7) 0.0028(5) -0.0056(5) -0.0113(6)
C38 0.0228(6) 0.0174(6) 0.0317(7) -0.0012(5) -0.0055(6) 0.0006(5)
C39 0.0222(6) 0.0185(6) 0.0204(6) 0.0004(5) -0.0032(5) 0.0012(5)
C40 0.0169(6) 0.0236(6) 0.0256(7) -0.0010(5) 0.0022(5) 0.0026(5)
C41 0.0538(11) 0.0859(15) 0.0302(9) -0.0497(11) 0.0063(8) 0.0014(9)
C42 0.0270(7) 0.0315(8) 0.0298(7) 0.0005(6) 0.0032(6) -0.0062(6)
B1 0.0157(6) 0.0152(6) 0.0148(6) -0.0002(5) 0.0010(5) -0.0002(5)

loop_
_atom_type_symbol
_atom_type_description
_atom_type_scat_dispersion_real
_atom_type_scat_dispersion_imag
_atom_type_scat_source
C C 0.003 0.002
;
International Tables for Crystallography
(1992, Vol. C, Tables 4.2.6.8 and 6.1.1.4)
;
H H 0.000 0.000
;
International Tables for Crystallography
(1992, Vol. C, Table 6.1.1.4)
;
B B 0.001 0.001
;
International Tables for Crystallography
(1992, Vol. C, Tables 4.2.6.8 and 6.1.1.4)
;
N N 0.006 0.003
;
International Tables for Crystallography
(1992, Vol. C, Tables 4.2.6.8 and 6.1.1.4)
;
O O 0.011 0.006
;
International Tables for Crystallography
(1992, Vol. C, Tables 4.2.6.8 and 6.1.1.4)
;
Zn Zn 0.284 1.430
;
International Tables for Crystallography
(1992, Vol. C, Tables 4.2.6.8 and 6.1.1.4)
;

loop_
_geom_angle_atom_site_label_1
_geom_angle_atom_site_label_2
_geom_angle_atom_site_label_3
_geom_angle
_geom_angle_publ_flag
_geom_angle_site_symmetry_1
_geom_angle_site_symmetry_3
O1 Zn1 O1 75.23(4) yes . 2_655
O1 Zn1 O2 108.46(4) yes . .
O1 Zn1 O2 90.04(4) yes . 2_655
O1 Zn1 N1 89.57(4) yes . .
O1 Zn1 N1 155.44(4) yes . 2_655
O1 Zn1 O2 90.04(4) yes 2_655 .
O1 Zn1 O2 108.46(4) yes 2_655 2_655
O1 Zn1 N1 155.44(4) yes 2_655 .
O1 Zn1 N1 89.57(4) yes 2_655 2_655
O2 Zn1 O2 156.90(4) yes . 2_655
O2 Zn1 N1 76.41(4) yes . .
O2 Zn1 N1 90.40(4) yes . 2_655
O2 Zn1 N1 90.40(4) yes 2_655 .
O2 Zn1 N1 76.41(4) yes 2_655 2_655
N1 Zn1 N1 110.59(4) yes . 2_655
O1 Zn2 O1 74.46(4) yes . 2_655
O1 Zn2 O3 113.23(4) yes . .
O1 Zn2 O3 88.03(4) yes . 2_655
O1 Zn2 N2 89.53(4) yes . .
O1 Zn2 N2 151.02(4) yes . 2_655
O1 Zn2 O3 88.03(4) yes 2_655 .
O1 Zn2 O3 113.23(4) yes 2_655 2_655
O1 Zn2 N2 151.02(4) yes 2_655 .
O1 Zn2 N2 89.53(4) yes 2_655 2_655
O3 Zn2 O3 153.86(3) yes . 2_655
O3 Zn2 N2 76.11(4) yes . .
O3 Zn2 N2 89.65(4) yes . 2_655
O3 Zn2 N2 89.65(4) yes 2_655 .
O3 Zn2 N2 76.11(4) yes 2_655 2_655
N2 Zn2 N2 114.06(4) yes . 2_655
Zn1 O1 Zn2 105.16(4) yes . .
Zn1 O1 C10 126.04(7) yes . .
Zn2 O1 C10 128.35(7) yes . .
Zn1 O2 C1 117.69(7) yes . .
Zn2 O3 C15 117.79(8) yes . .
Zn1 N1 C2 105.42(7) yes . .
Zn1 N1 C3 116.50(8) yes . .
Zn1 N1 C4 107.58(7) yes . .
C2 N1 C3 108.91(9) yes . .
C2 N1 C4 108.90(9) yes . .
C3 N1 C4 109.29(9) yes . .
Zn2 N2 C12 107.90(7) yes . .
Zn2 N2 C13 117.70(7) yes . .
Zn2 N2 C14 105.63(8) yes . .
C12 N2 C13 109.00(10) yes . .
C12 N2 C14 108.61(9) yes . .
C13 N2 C14 107.68(9) yes . .
O2 C1 C2 108.18(11) yes . .
N1 C2 C1 111.50(10) yes . .
N1 C4 C5 113.84(10) yes . .
C4 C5 C6 121.15(11) yes . .
C4 C5 C10 118.84(10) yes . .
C6 C5 C10 119.95(10) yes . .
C5 C6 C7 121.55(11) yes . .
C6 C7 C8 117.65(11) yes . .
C6 C7 C11 122.22(11) yes . .
C8 C7 C11 120.13(11) yes . .
C7 C8 C9 122.46(11) yes . .
C8 C9 C10 119.21(11) yes . .
C8 C9 C12 120.49(11) yes . .
C10 C9 C12 120.18(11) yes . .
O1 C10 C5 120.28(10) yes . .
O1 C10 C9 120.55(11) yes . .
C5 C10 C9 119.17(10) yes . .
N2 C12 C9 114.09(9) yes . .
N2 C14 C15 111.71(10) yes . .
O3 C15 C14 107.35(10) yes . .
C17 C16 C21 115.42(11) yes . .
C17 C16 B1 119.52(11) yes . .
C21 C16 B1 124.86(11) yes . .
C16 C17 C18 122.92(12) yes . .
C17 C18 C19 119.80(12) yes . .
C18 C19 C20 119.21(11) yes . .
C19 C20 C21 120.15(11) yes . .
C16 C21 C20 122.44(11) yes . .
C23 C22 C27 114.71(11) yes . .
C23 C22 B1 124.69(10) yes . .
C27 C22 B1 120.59(10) yes . .
C22 C23 C24 122.80(11) yes . .
C23 C24 C25 120.62(13) yes . .
C24 C25 C26 118.56(13) yes . .
C25 C26 C27 120.21(12) yes . .
C22 C27 C26 123.09(11) yes . .
C29 C28 C33 114.69(12) yes . .
C29 C28 B1 121.54(11) yes . .
C33 C28 B1 123.75(11) yes . .
C28 C29 C30 122.88(13) yes . .
C29 C30 C31 120.12(13) yes . .
C30 C31 C32 119.19(15) yes . .
C31 C32 C33 120.06(15) yes . .
C28 C33 C32 123.05(13) yes . .
C35 C34 C39 115.15(11) yes . .
C35 C34 B1 124.60(11) yes . .
C39 C34 B1 120.23(11) yes . .
C34 C35 C36 122.62(12) yes . .
C35 C36 C37 120.31(13) yes . .
C36 C37 C38 119.07(13) yes . .
C37 C38 C39 119.85(13) yes . .
C34 C39 C38 122.99(12) yes . .
O4 C40 C41 120.34(13) yes . .
O4 C40 C42 121.53(12) yes . .
C41 C40 C42 118.12(13) yes . .
C16 B1 C22 110.50(9) yes . .
C16 B1 C28 107.99(10) yes . .
C16 B1 C34 107.66(10) yes . .
C22 B1 C28 109.14(10) yes . .
C22 B1 C34 111.51(10) yes . .
C28 B1 C34 109.97(10) yes . .
Zn1 O2 H2 121.4(11) no . .
C1 O2 H2 108.1(12) no . .
Zn2 O3 H3 123.6(11) no . .
C15 O3 H3 109.9(11) no . .
H5A O5 H5B 105.8(16) no . .
O2 C1 H1A 110.064 no . .
O2 C1 H1B 110.062 no . .
C2 C1 H1A 110.070 no . .
C2 C1 H1B 110.059 no . .
H1A C1 H1B 108.408 no . .
N1 C2 H2A 109.323 no . .
N1 C2 H2B 109.328 no . .
C1 C2 H2A 109.323 no . .
C1 C2 H2B 109.330 no . .
H2A C2 H2B 107.969 no . .
N1 C3 H3A 109.477 no . .
N1 C3 H3B 109.463 no . .
N1 C3 H3C 109.471 no . .
H3A C3 H3B 109.474 no . .
H3A C3 H3C 109.467 no . .
H3B C3 H3C 109.476 no . .
N1 C4 H4A 108.792 no . .
N1 C4 H4B 108.792 no . .
C5 C4 H4A 108.792 no . .
C5 C4 H4B 108.782 no . .
H4A C4 H4B 107.673 no . .
C5 C6 H6 119.220 no . .
C7 C6 H6 119.226 no . .
C7 C8 H8 118.766 no . .
C9 C8 H8 118.771 no . .
C7 C11 H11A 109.480 no . .
C7 C11 H11B 109.475 no . .
C7 C11 H11C 109.465 no . .
H11A C11 H11B 109.468 no . .
H11A C11 H11C 109.478 no . .
H11B C11 H11C 109.460 no . .
N2 C12 H12A 108.729 no . .
N2 C12 H12B 108.730 no . .
C9 C12 H12A 108.738 no . .
C9 C12 H12B 108.744 no . .
H12A C12 H12B 107.626 no . .
N2 C13 H13A 109.474 no . .
N2 C13 H13B 109.467 no . .
N2 C13 H13C 109.470 no . .
H13A C13 H13B 109.459 no . .
H13A C13 H13C 109.484 no . .
H13B C13 H13C 109.473 no . .
N2 C14 H14A 109.267 no . .
N2 C14 H14B 109.274 no . .
C15 C14 H14A 109.284 no . .
C15 C14 H14B 109.282 no . .
H14A C14 H14B 107.943 no . .
O3 C15 H15A 110.254 no . .
O3 C15 H15B 110.243 no . .
C14 C15 H15A 110.241 no . .
C14 C15 H15B 110.233 no . .
H15A C15 H15B 108.522 no . .
C16 C17 H17 118.538 no . .
C18 C17 H17 118.539 no . .
C17 C18 H18 120.100 no . .
C19 C18 H18 120.103 no . .
C18 C19 H19 120.397 no . .
C20 C19 H19 120.389 no . .
C19 C20 H20 119.918 no . .
C21 C20 H20 119.929 no . .
C16 C21 H21 118.783 no . .
C20 C21 H21 118.773 no . .
C22 C23 H23 118.598 no . .
C24 C23 H23 118.605 no . .
C23 C24 H24 119.680 no . .
C25 C24 H24 119.703 no . .
C24 C25 H25 120.712 no . .
C26 C25 H25 120.725 no . .
C25 C26 H26 119.894 no . .
C27 C26 H26 119.894 no . .
C22 C27 H27 118.454 no . .
C26 C27 H27 118.455 no . .
C28 C29 H29 118.562 no . .
C30 C29 H29 118.557 no . .
C29 C30 H30 119.935 no . .
C31 C30 H30 119.948 no . .
C30 C31 H31 120.394 no . .
C32 C31 H31 120.414 no . .
C31 C32 H32 119.974 no . .
C33 C32 H32 119.967 no . .
C28 C33 H33 118.473 no . .
C32 C33 H33 118.480 no . .
C34 C35 H35 118.680 no . .
C36 C35 H35 118.702 no . .
C35 C36 H36 119.845 no . .
C37 C36 H36 119.842 no . .
C36 C37 H37 120.473 no . .
C38 C37 H37 120.455 no . .
C37 C38 H38 120.070 no . .
C39 C38 H38 120.081 no . .
C34 C39 H39 118.498 no . .
C38 C39 H39 118.507 no . .
C40 C41 H41A 109.471 no . .
C40 C41 H41B 109.467 no . .
C40 C41 H41C 109.474 no . .
H41A C41 H41B 109.462 no . .
H41A C41 H41C 109.477 no . .
H41B C41 H41C 109.477 no . .
C40 C42 H42A 109.466 no . .
C40 C42 H42B 109.468 no . .
C40 C42 H42C 109.475 no . .
H42A C42 H42B 109.464 no . .
H42A C42 H42C 109.471 no . .
H42B C42 H42C 109.484 no . .

loop_
_geom_bond_atom_site_label_1
_geom_bond_atom_site_label_2
_geom_bond_distance
_geom_bond_publ_flag
_geom_bond_site_symmetry_2
Zn1 O1 2.0350(9) yes .
Zn1 O1 2.0350(9) yes 2_655
Zn1 O2 2.1545(9) yes .
Zn1 O2 2.1545(9) yes 2_655
Zn1 N1 2.2121(10) yes .
Zn1 N1 2.2121(10) yes 2_655
Zn2 O1 2.0529(9) yes .
Zn2 O1 2.0529(9) yes 2_655
Zn2 O3 2.1680(10) yes .
Zn2 O3 2.1680(10) yes 2_655
Zn2 N2 2.1929(10) yes .
Zn2 N2 2.1929(10) yes 2_655
O1 C10 1.3412(14) yes .
O2 C1 1.4351(17) yes .
O3 C15 1.4340(15) yes .
O4 C40 1.2183(18) yes .
N1 C2 1.4829(15) yes .
N1 C3 1.4756(15) yes .
N1 C4 1.4921(16) yes .
N2 C12 1.4958(15) yes .
N2 C13 1.4816(16) yes .
N2 C14 1.4830(17) yes .
C1 C2 1.5188(18) yes .
C4 C5 1.5034(16) yes .
C5 C6 1.3978(17) yes .
C5 C10 1.4043(17) yes .
C6 C7 1.3909(17) yes .
C7 C8 1.3954(17) yes .
C7 C11 1.5147(18) yes .
C8 C9 1.3908(18) yes .
C9 C10 1.4069(16) yes .
C9 C12 1.5058(17) yes .
C14 C15 1.5183(19) yes .
C16 C17 1.4064(17) yes .
C16 C21 1.4030(17) yes .
C16 B1 1.6429(17) yes .
C17 C18 1.3891(17) yes .
C18 C19 1.3909(18) yes .
C19 C20 1.3858(18) yes .
C20 C21 1.3960(16) yes .
C22 C23 1.4042(17) yes .
C22 C27 1.4104(16) yes .
C22 B1 1.6511(18) yes .
C23 C24 1.3968(19) yes .
C24 C25 1.3864(19) yes .
C25 C26 1.388(2) yes .
C26 C27 1.3952(19) yes .
C28 C29 1.4043(18) yes .
C28 C33 1.4027(18) yes .
C28 B1 1.6554(19) yes .
C29 C30 1.396(3) yes .
C30 C31 1.382(3) yes .
C31 C32 1.376(3) yes .
C32 C33 1.397(3) yes .
C34 C35 1.4030(18) yes .
C34 C39 1.4088(17) yes .
C34 B1 1.6473(17) yes .
C35 C36 1.3992(18) yes .
C36 C37 1.383(2) yes .
C37 C38 1.393(2) yes .
C38 C39 1.3929(18) yes .
C40 C41 1.478(3) yes .
C40 C42 1.491(2) yes .
O2 H2 0.799(15) no .
O3 H3 0.798(16) no .
O5 H5A 0.866(17) no .
O5 H5B 0.862(16) no .
C1 H1A 0.990 no .
C1 H1B 0.990 no .
C2 H2A 0.990 no .
C2 H2B 0.990 no .
C3 H3A 0.980 no .
C3 H3B 0.980 no .
C3 H3C 0.980 no .
C4 H4A 0.990 no .
C4 H4B 0.990 no .
C6 H6 0.950 no .
C8 H8 0.950 no .
C11 H11A 0.980 no .
C11 H11B 0.980 no .
C11 H11C 0.980 no .
C12 H12A 0.990 no .
C12 H12B 0.990 no .
C13 H13A 0.980 no .
C13 H13B 0.980 no .
C13 H13C 0.980 no .
C14 H14A 0.990 no .
C14 H14B 0.990 no .
C15 H15A 0.990 no .
C15 H15B 0.990 no .
C17 H17 0.950 no .
C18 H18 0.950 no .
C19 H19 0.950 no .
C20 H20 0.950 no .
C21 H21 0.950 no .
C23 H23 0.950 no .
C24 H24 0.950 no .
C25 H25 0.950 no .
C26 H26 0.950 no .
C27 H27 0.950 no .
C29 H29 0.950 no .
C30 H30 0.950 no .
C31 H31 0.950 no .
C32 H32 0.950 no .
C33 H33 0.950 no .
C35 H35 0.950 no .
C36 H36 0.950 no .
C37 H37 0.950 no .
C38 H38 0.950 no .
C39 H39 0.950 no .
C41 H41A 0.980 no .
C41 H41B 0.980 no .
C41 H41C 0.980 no .
C42 H42A 0.980 no .
C42 H42B 0.980 no .
C42 H42C 0.980 no .

loop_
_geom_contact_atom_site_label_1
_geom_contact_atom_site_label_2
_geom_contact_distance
_geom_contact_publ_flag
_geom_contact_site_symmetry_2
Zn1 C1 3.0943(14) no 2_655
Zn1 C2 2.9726(13) no 2_655
Zn1 C3 3.1597(12) no 2_655
Zn1 C4 3.0189(13) no 2_655
Zn1 C5 3.4274(11) no .
Zn1 C5 3.4274(11) no 2_655
Zn1 C10 3.0252(11) no 2_655
Zn2 C9 3.4465(12) no .
Zn2 C9 3.4465(12) no 2_655
Zn2 C10 3.0708(11) no 2_655
Zn2 C12 3.0103(12) no 2_655
Zn2 C13 3.1661(12) no 2_655
Zn2 C14 2.9598(13) no 2_655
Zn2 C15 3.1073(12) no 2_655
O1 C4 2.8109(15) no .
O1 C12 2.8508(14) no .
O2 C3 3.0143(17) no 2_655
O2 C4 3.2424(15) no .
O2 C10 3.4246(15) no 2_655
O3 C10 3.5131(14) no 2_655
O3 C12 3.2225(16) no .
O3 C13 2.9983(14) no 2_655
N1 C6 3.5859(15) no .
N1 C10 3.1091(15) no .
N2 C10 3.1182(15) no .
C1 C4 2.9459(17) no .
C3 C5 2.9361(17) no .
C3 C6 3.5827(18) no .
C5 C8 2.7703(16) no .
C6 C9 2.7880(17) no .
C7 C10 2.8270(17) no .
C9 C13 2.9463(17) no .
C12 C15 2.9381(18) no .
C16 C19 2.8449(17) no .
C16 C27 3.4514(17) no .
C16 C33 3.0000(19) no .
C16 C39 3.1048(16) no .
C17 C20 2.7577(17) no .
C17 C28 3.3322(17) no .
C17 C33 3.2113(18) no .
C17 C34 3.0353(16) no .
C17 C39 3.3186(16) no .
C18 C21 2.7660(18) no .
C21 C22 3.0834(16) no .
C21 C27 3.4153(17) no .
C22 C25 2.8636(18) no .
C22 C29 3.1187(19) no .
C22 C39 3.3785(17) no .
C23 C26 2.7613(18) no .
C23 C34 3.1173(18) no .
C23 C39 3.2912(17) no .
C24 C27 2.7526(18) no .
C27 C28 3.0655(18) no .
C27 C29 3.2181(19) no .
C28 C31 2.852(2) no .
C28 C35 3.0469(17) no .
C29 C32 2.753(2) no .
C29 C34 3.4468(18) no .
C29 C35 3.4165(19) no .
C30 C33 2.7502(19) no .
C34 C37 2.8533(18) no .
C35 C38 2.7656(19) no .
C36 C39 2.7577(19) no .
O2 O5 2.6830(13) no .
O3 O4 2.7112(13) no 2_655
O3 O5 3.4271(13) no 2_655
O3 C40 3.5866(16) no 2_655
O4 O3 2.7112(13) no 2_655
O4 O5 2.7638(15) no .
O4 C4 3.5669(15) no .
O4 C15 3.3344(17) no 2_655
O5 O2 2.6830(13) no .
O5 O3 3.4271(13) no 2_655
O5 O4 2.7638(15) no .
O5 C1 3.2897(17) no .
O5 C12 3.3854(16) no 2_655
O5 C15 3.5918(17) no 2_655
O5 C22 3.5129(15) no 6_545
O5 C23 3.3078(16) no 6_545
O5 C24 3.2379(18) no 6_545
O5 C25 3.3730(16) no 6_545
O5 C26 3.5460(16) no 6_545
O5 C27 3.5899(15) no 6_545
C1 O5 3.2897(17) no .
C1 C35 3.4568(18) no 6_545
C1 C36 3.458(2) no 6_545
C3 C6 3.4609(17) no 3_656
C4 O4 3.5669(15) no .
C4 C40 3.5646(17) no .
C6 C3 3.4609(17) no 3_656
C8 C31 3.5846(19) no 3_666
C12 O5 3.3854(16) no 2_655
C14 C20 3.4591(17) no 3_666
C14 C21 3.4185(17) no 3_666
C15 O4 3.3344(17) no 2_655
C15 O5 3.5918(17) no 2_655
C17 C42 3.5681(19) no .
C19 C31 3.4919(19) no 4_565
C19 C41 3.472(3) no 7_556
C20 C14 3.4591(17) no 3_666
C20 C30 3.5922(19) no 4_565
C20 C41 3.297(3) no 7_556
C21 C14 3.4185(17) no 3_666
C21 C41 3.420(3) no 7_556
C22 O5 3.5129(15) no 6_555
C23 O5 3.3078(16) no 6_555
C24 O5 3.2379(18) no 6_555
C25 O5 3.3730(16) no 6_555
C26 O5 3.5460(16) no 6_555
C27 O5 3.5899(15) no 6_555
C30 C20 3.5922(19) no 4_564
C31 C8 3.5846(19) no 3_666
C31 C19 3.4919(19) no 4_564
C35 C1 3.4568(18) no 6_555
C36 C1 3.458(2) no 6_555
C40 O3 3.5866(16) no 2_655
C40 C4 3.5646(17) no .
C41 C19 3.472(3) no 7_556
C41 C20 3.297(3) no 7_556
C41 C21 3.420(3) no 7_556
C42 C17 3.5681(19) no .
Zn1 H2B 3.1426 no .
Zn1 H2B 3.1426 no 2_655
Zn1 H2 2.659(15) no 2_655
Zn1 H3B 3.2686 no .
Zn1 H3B 3.2686 no 2_655
Zn1 H3C 3.2807 no .
Zn1 H3C 3.2807 no 2_655
Zn1 H4B 3.0276 no .
Zn1 H4B 3.0276 no 2_655
Zn2 H3 2.693(16) no 2_655
Zn2 H12B 3.0130 no .
Zn2 H12B 3.0130 no 2_655
Zn2 H13A 3.2844 no .
Zn2 H13A 3.2844 no 2_655
Zn2 H13B 3.2957 no .
Zn2 H13B 3.2957 no 2_655
Zn2 H14B 3.1213 no .
Zn2 H14B 3.1213 no 2_655
O1 H2 3.545(15) no .
O1 H2 2.980(16) no 2_655
O1 H3B 3.5589 no .
O1 H3 2.927(15) no 2_655
O1 H4B 2.7398 no .
O1 H12B 2.8303 no .
O1 H13A 3.4858 no .
O2 H2A 3.2310 no .
O2 H2B 2.7350 no .
O2 H3B 2.6688 no 2_655
O2 H3C 2.8764 no 2_655
O2 H4B 2.7641 no .
O3 H12B 2.7396 no .
O3 H13A 2.6873 no 2_655
O3 H13B 2.8334 no 2_655
O3 H14A 3.2201 no .
O3 H14B 2.7188 no .
O4 H41A 2.9166 no .
O4 H41B 2.4289 no .
O4 H41C 3.0077 no .
O4 H42A 2.8787 no .
O4 H42B 2.4813 no .
O4 H42C 3.0712 no .
N1 H1A 3.3150 no .
N1 H1B 2.8260 no .
N1 H2B 3.3300 no 2_655
N1 H2 3.324(15) no .
N2 H3 3.357(17) no .
N2 H14B 3.3869 no 2_655
N2 H15A 3.3185 no .
N2 H15B 2.8290 no .
C1 H3B 3.4719 no 2_655
C1 H3C 3.0984 no 2_655
C1 H4A 3.2511 no .
C1 H4B 2.5655 no .
C2 H2B 3.4254 no 2_655
C2 H2 3.051(15) no .
C2 H3A 2.6086 no .
C2 H3B 3.2595 no .
C2 H3C 2.5827 no .
C2 H3C 3.0325 no 2_655
C2 H4A 2.5858 no .
C2 H4B 2.6000 no .
C3 H1A 3.5462 no 2_655
C3 H2A 2.6243 no .
C3 H2B 2.5600 no .
C3 H2B 3.1297 no 2_655
C3 H2 3.572(16) no 2_655
C3 H4A 2.6166 no .
C3 H4B 3.2726 no .
C4 H1B 2.7678 no .
C4 H2A 2.5778 no .
C4 H2B 3.2786 no .
C4 H2 3.586(16) no .
C4 H3A 2.5871 no .
C4 H3B 2.6300 no .
C4 H3C 3.2717 no .
C4 H6 2.6792 no .
C5 H3A 3.1963 no .
C5 H3B 2.5985 no .
C6 H3A 3.5410 no .
C6 H3B 3.1195 no .
C6 H4A 2.5592 no .
C6 H4B 3.1479 no .
C6 H8 3.2411 no .
C6 H11A 2.5965 no .
C6 H11B 3.1812 no .
C6 H11C 3.1418 no .
C8 H6 3.2443 no .
C8 H11A 3.3163 no .
C8 H11B 2.7461 no .
C8 H11C 2.7884 no .
C8 H12A 2.5429 no .
C8 H12B 3.1136 no .
C8 H13A 3.2003 no .
C8 H13C 3.5772 no .
C9 H13A 2.6181 no .
C9 H13C 3.1927 no .
C10 H2 3.350(16) no 2_655
C10 H3B 3.1538 no .
C10 H3 3.389(15) no 2_655
C10 H4A 3.3066 no .
C10 H4B 2.7187 no .
C10 H6 3.2791 no .
C10 H8 3.2668 no .
C10 H12A 3.3230 no .
C10 H12B 2.7625 no .
C10 H13A 3.1321 no .
C11 H6 2.7006 no .
C11 H8 2.6563 no .
C12 H8 2.6543 no .
C12 H13A 2.6408 no .
C12 H13B 3.2757 no .
C12 H13C 2.5816 no .
C12 H14A 2.5799 no .
C12 H14B 3.2789 no .
C12 H15B 2.7580 no .
C13 H3 3.454(15) no 2_655
C13 H12A 2.6153 no .
C13 H12B 3.2769 no .
C13 H14A 2.5891 no .
C13 H14B 2.5536 no .
C13 H14B 3.2879 no 2_655
C14 H3 3.065(16) no .
C14 H12A 2.5716 no .
C14 H12B 2.6077 no .
C14 H13A 3.2498 no .
C14 H13B 2.5661 no .
C14 H13B 3.1790 no 2_655
C14 H13C 2.5899 no .
C14 H14B 3.4105 no 2_655
C15 H12A 3.2185 no .
C15 H12B 2.5652 no .
C15 H13A 3.5705 no 2_655
C15 H13B 3.1431 no 2_655
C16 H18 3.3058 no .
C16 H20 3.3026 no .
C16 H27 3.3994 no .
C16 H33 2.5953 no .
C16 H39 2.8459 no .
C17 H19 3.2655 no .
C17 H21 3.2393 no .
C17 H33 2.5196 no .
C17 H39 3.1949 no .
C18 H20 3.2548 no .
C18 H33 3.2805 no .
C19 H17 3.2542 no .
C19 H21 3.2595 no .
C20 H18 3.2555 no .
C21 H17 3.2373 no .
C21 H19 3.2711 no .
C21 H27 3.3361 no .
C21 H33 3.4220 no .
C22 H21 2.6960 no .
C22 H24 3.3057 no .
C22 H26 3.3142 no .
C22 H29 2.8113 no .
C22 H39 3.2464 no .
C23 H21 3.5101 no .
C23 H25 3.2784 no .
C23 H27 3.2340 no .
C23 H39 3.0642 no .
C24 H26 3.2460 no .
C25 H23 3.2637 no .
C25 H27 3.2590 no .
C26 H24 3.2450 no .
C27 H21 2.7718 no .
C27 H23 3.2358 no .
C27 H25 3.2743 no .
C27 H29 2.9596 no .
C28 H17 3.2870 no .
C28 H27 2.7191 no .
C28 H30 3.3076 no .
C28 H32 3.3088 no .
C28 H35 2.6447 no .
C29 H27 2.9057 no .
C29 H31 3.2676 no .
C29 H33 3.2282 no .
C29 H35 2.7665 no .
C30 H32 3.2390 no .
C30 H35 3.5961 no .
C31 H29 3.2539 no .
C31 H33 3.2492 no .
C32 H30 3.2380 no .
C33 H17 3.1622 no .
C33 H27 3.5577 no .
C33 H29 3.2283 no .
C33 H31 3.2642 no .
C33 H35 3.4026 no .
C34 H17 2.6855 no .
C34 H23 2.7474 no .
C34 H29 3.4002 no .
C34 H36 3.3062 no .
C34 H38 3.3112 no .
C35 H17 3.3399 no .
C35 H29 3.3841 no .
C35 H37 3.2736 no .
C35 H39 3.2363 no .
C36 H38 3.2522 no .
C37 H35 3.2601 no .
C37 H39 3.2589 no .
C38 H23 3.5399 no .
C38 H36 3.2525 no .
C39 H17 3.0399 no .
C39 H23 2.6017 no .
C39 H35 3.2383 no .
C39 H37 3.2711 no .
C41 H42A 2.9172 no .
C41 H42B 3.3351 no .
C41 H42C 2.6455 no .
C42 H41A 2.8229 no .
C42 H41B 3.3584 no .
C42 H41C 2.7151 no .
B1 H17 2.7385 no .
B1 H21 2.8498 no .
B1 H23 2.8473 no .
B1 H27 2.7661 no .
B1 H29 2.7848 no .
B1 H33 2.8281 no .
B1 H35 2.8429 no .
B1 H39 2.7551 no .
H1A H2A 2.4692 no .
H1A H2B 2.2857 no .
H1A H2 2.3208 no .
H1A H3B 3.3273 no 2_655
H1A H3C 2.9238 no 2_655
H1A H4B 3.5273 no .
H1B H2A 2.2919 no .
H1B H2B 2.8570 no .
H1B H2 2.0933 no .
H1B H4A 2.9386 no .
H1B H4B 2.1798 no .
H2A H3A 2.4409 no .
H2A H3B 3.5208 no .
H2A H3C 2.9070 no .
H2A H4A 2.3492 no .
H2A H4B 2.8439 no .
H2B H2B 2.6989 no 2_655
H2B H2 3.4796 no .
H2B H3A 2.8488 no .
H2B H3B 3.4601 no .
H2B H3B 3.5434 no 2_655
H2B H3C 2.3442 no .
H2B H3C 2.3153 no 2_655
H2B H4A 3.4694 no .
H2B H4B 3.5259 no .
H2 H3B 3.0441 no 2_655
H2 H3C 3.5303 no 2_655
H2 H3 3.57(3) no 2_655
H2 H4B 2.9150 no .
H2 H12B 3.0944 no 2_655
H3A H4A 2.3971 no .
H3A H4B 3.4867 no .
H3A H6 3.3280 no .
H3B H4A 2.9443 no .
H3B H4B 3.5309 no .
H3B H6 3.3290 no .
H3C H4A 3.4982 no .
H3 H4B 3.2419 no 2_655
H3 H12B 2.9678 no .
H3 H13A 2.9323 no 2_655
H3 H13B 3.3959 no 2_655
H3 H14B 3.4681 no .
H3 H15A 2.3081 no .
H3 H15B 2.1413 no .
H4A H6 2.3451 no .
H4B H6 3.3527 no .
H6 H11A 2.3923 no .
H6 H11B 3.3897 no .
H6 H11C 3.3289 no .
H8 H11A 3.5873 no .
H8 H11B 2.6587 no .
H8 H11C 2.7368 no .
H8 H12A 2.3122 no .
H8 H12B 3.2982 no .
H8 H13A 3.4227 no .
H8 H13C 3.3788 no .
H12A H13A 2.9531 no .
H12A H13B 3.4935 no .
H12A H13C 2.3865 no .
H12A H14A 2.3373 no .
H12A H14B 3.4622 no .
H12A H15B 2.8985 no .
H12B H13A 3.5417 no .
H12B H13C 3.4822 no .
H12B H14A 2.8645 no .
H12B H14B 3.5299 no .
H12B H15A 3.5295 no .
H12B H15B 2.1847 no .
H13A H14A 3.4913 no .
H13A H14B 3.4529 no .
H13A H15A 3.4484 no 2_655
H13B H14A 2.8640 no .
H13B H14B 2.3326 no .
H13B H14B 2.5029 no 2_655
H13B H15A 2.9483 no 2_655
H13C H14A 2.3962 no .
H13C H14B 2.8463 no .
H14A H15A 2.4706 no .
H14A H15B 2.2950 no .
H14B H14B 2.6570 no 2_655
H14B H15A 2.2867 no .
H14B H15B 2.8582 no .
H17 H18 2.3196 no .
H17 H33 2.5685 no .
H17 H39 3.1754 no .
H18 H19 2.3483 no .
H19 H20 2.3402 no .
H20 H21 2.3273 no .
H21 H27 2.7880 no .
H23 H24 2.3221 no .
H23 H39 2.4067 no .
H24 H25 2.3423 no .
H25 H26 2.3465 no .
H26 H27 2.3214 no .
H27 H29 2.9019 no .
H29 H30 2.3244 no .
H29 H35 2.8371 no .
H30 H31 2.3363 no .
H31 H32 2.3319 no .
H32 H33 2.3251 no .
H35 H36 2.3283 no .
H36 H37 2.3374 no .
H37 H38 2.3500 no .
H38 H39 2.3225 no .
H41A H42A 3.3665 no .
H41A H42B 3.5649 no .
H41A H42C 2.5965 no .
H41B H42C 3.5743 no .
H41C H42A 2.7717 no .
H41C H42C 2.7736 no .
O2 H5A 3.045(17) no .
O2 H5B 3.109(16) no .
O2 H23 3.4224 no 6_545
O2 H24 3.5769 no 6_545
O3 H5A 3.273(16) no 2_655
O3 H42B 3.1021 no 2_655
O4 H1B 3.2883 no .
O4 H2 3.473(16) no .
O4 H3 1.922(16) no 2_655
O4 H4B 2.6434 no .
O4 H5A 2.016(16) no .
O4 H5B 3.394(16) no .
O4 H15A 3.5281 no 2_655
O4 H15B 3.1372 no 2_655
O5 H1B 2.9974 no .
O5 H2 1.894(15) no .
O5 H3 3.032(16) no 2_655
O5 H12B 2.4180 no 2_655
O5 H15B 2.8906 no 2_655
O5 H26 2.9702 no 4_564
O5 H29 2.9167 no 6_545
C1 H5A 3.386(17) no .
C1 H5B 3.553(16) no .
C1 H23 3.3107 no 6_545
C2 H11A 3.5522 no 4_554
C3 H3A 3.3894 no 3_656
C3 H3B 3.4084 no 3_656
C3 H6 3.0865 no 3_656
C3 H11A 3.3764 no 3_656
C3 H11C 3.5426 no 3_656
C3 H24 3.3133 no 7_556
C5 H42B 3.1321 no .
C5 H42C 3.4113 no .
C6 H3A 3.1281 no 3_656
C6 H3B 3.5667 no 3_656
C6 H3C 3.1375 no 3_656
C6 H38 3.3836 no 7_556
C6 H42B 3.3798 no .
C6 H42C 3.2203 no .
C7 H3A 3.3765 no 3_656
C7 H3C 3.2918 no 3_656
C7 H18 3.1342 no .
C7 H24 3.5870 no 5_545
C7 H38 3.4642 no 7_556
C8 H18 2.9027 no .
C8 H24 3.5424 no 5_545
C8 H25 3.1678 no 5_545
C8 H31 3.3931 no 3_666
C9 H18 3.5183 no .
C9 H42B 3.5523 no .
C10 H42B 3.2272 no .
C11 H2B 3.4782 no 4_555
C11 H3C 2.9725 no 3_656
C11 H11C 3.1604 no 2_656
C11 H18 3.4776 no .
C11 H31 3.4535 no 3_666
C11 H38 3.1086 no 7_556
C12 H27 3.5298 no 3_666
C13 H17 3.2411 no .
C13 H18 3.3768 no .
C13 H33 3.1929 no .
C14 H20 3.3390 no 3_666
C14 H21 3.2701 no 3_666
C15 H5A 3.489(17) no 2_655
C15 H20 3.5854 no 3_666
C15 H21 3.1587 no 3_666
C15 H27 3.3673 no 3_666
C15 H36 3.5860 no 2_655
C16 H14A 3.3318 no 3_666
C16 H41A 3.1345 no 7_556
C16 H41C 3.5281 no 7_556
C17 H13A 3.1678 no .
C17 H13C 3.5750 no .
C17 H41A 3.5058 no 7_556
C17 H41C 3.2673 no 7_556
C17 H42A 3.0426 no .
C17 H42B 3.2660 no .
C18 H11B 3.4418 no .
C18 H13A 3.1972 no .
C18 H13C 3.4694 no .
C18 H32 3.1700 no 3_666
C18 H41C 2.9825 no 7_556
C18 H42A 3.4784 no .
C18 H42B 3.3288 no .
C19 H11B 3.3697 no .
C19 H30 3.5479 no 4_565
C19 H31 3.3116 no 4_565
C19 H32 3.0126 no 3_666
C19 H41B 3.3513 no 7_556
C19 H41C 2.9234 no 7_556
C20 H14A 2.9708 no 3_666
C20 H14B 3.1655 no 3_666
C20 H15A 3.4205 no 3_666
C20 H35 3.2559 no 4_565
C20 H41A 3.1937 no 7_556
C20 H41B 3.0105 no 7_556
C20 H41C 3.1326 no 7_556
C21 H14A 2.6938 no 3_666
C21 H14B 3.5278 no 3_666
C21 H15A 3.3292 no 3_666
C21 H35 3.5100 no 4_565
C21 H36 3.4359 no 4_565
C21 H41A 2.9160 no 7_556
C21 H41B 3.3949 no 7_556
C21 H41C 3.4069 no 7_556
C22 H5B 2.723(16) no 6_555
C23 H1A 3.1544 no 6_555
C23 H2 3.330(15) no 6_555
C23 H4A 3.3995 no 7_556
C23 H5B 2.678(17) no 6_555
C24 H2A 3.2978 no 7_556
C24 H2 3.343(16) no 6_555
C24 H3A 3.1702 no 7_556
C24 H3B 3.5207 no 5_455
C24 H4A 3.4801 no 7_556
C24 H5B 2.708(17) no 6_555
C24 H36 3.5953 no 4_565
C25 H5B 2.772(16) no 6_555
C25 H36 3.2731 no 4_565
C25 H37 3.3075 no 4_565
C26 H5B 3.595(17) no 4_565
C26 H5B 2.778(16) no 6_555
C26 H15B 3.2988 no 3_666
C26 H26 3.3763 no 7_566
C26 H36 3.1201 no 4_565
C26 H37 3.5798 no 4_565
C27 H5B 2.729(16) no 6_555
C27 H15B 3.0865 no 3_666
C27 H26 3.4686 no 7_566
C27 H36 3.3401 no 4_565
C29 H5A 3.449(17) no 6_555
C29 H5B 3.385(17) no 6_555
C29 H20 3.3488 no 4_564
C29 H26 3.5126 no 7_566
C29 H41B 3.0462 no 6_555
C30 H8 3.2850 no 3_666
C30 H19 3.1620 no 4_564
C30 H20 3.0856 no 4_564
C30 H25 3.1705 no 7_566
C30 H41B 2.9699 no 6_555
C31 H8 2.6360 no 3_666
C31 H12A 3.5346 no 3_666
C31 H19 2.8081 no 4_564
C31 H20 3.0685 no 4_564
C32 H8 3.0349 no 3_666
C32 H12A 3.2931 no 3_666
C32 H13B 3.4171 no .
C32 H13C 3.3032 no 3_666
C32 H19 3.5856 no 3_666
C32 H20 3.3147 no 4_564
C33 H12A 3.3070 no 3_666
C33 H13B 3.2721 no .
C33 H13C 3.5400 no .
C33 H13C 3.3878 no 3_666
C33 H14A 3.4949 no 3_666
C33 H20 3.5741 no 4_564
C34 H1A 2.9700 no 6_555
C34 H1B 3.5615 no 6_555
C34 H42A 3.5410 no .
C35 H1A 2.9700 no 6_555
C35 H1B 3.0578 no 6_555
C35 H15A 3.1358 no 2_655
C35 H20 3.4583 no 4_564
C35 H21 3.5761 no 4_564
C36 H1A 3.0456 no 6_555
C36 H1B 3.2290 no 6_555
C36 H2A 3.0902 no 6_555
C36 H15A 3.0720 no 2_655
C36 H21 3.3142 no 4_564
C37 H1A 3.0935 no 6_555
C37 H2A 3.1961 no 6_555
C37 H11A 3.3914 no 7_556
C37 H42A 3.4554 no .
C38 H1A 3.0571 no 6_555
C38 H6 3.3672 no 7_556
C38 H11A 3.0096 no 7_556
C38 H41C 3.4777 no .
C38 H42A 2.8575 no .
C38 H42C 3.2789 no 7_556
C39 H1A 2.9839 no 6_555
C39 H6 3.4595 no 7_556
C39 H41A 3.4737 no 7_556
C39 H42A 2.8927 no .
C39 H42C 3.2918 no 7_556
C40 H3 2.820(16) no 2_655
C40 H4B 2.8141 no .
C40 H5A 3.103(17) no .
C41 H4B 3.4064 no .
C41 H30 3.3296 no 6_545
C41 H39 3.3150 no 7_556
C42 H3 3.150(17) no 2_655
C42 H4B 3.3974 no .
C42 H13A 3.5853 no .
C42 H17 3.0235 no .
C42 H18 3.3402 no .
C42 H38 3.5960 no 7_556
C42 H39 3.5650 no 7_556
H1A C23 3.1544 no 6_545
H1A C34 2.9700 no 6_545
H1A C35 2.9700 no 6_545
H1A C36 3.0456 no 6_545
H1A C37 3.0935 no 6_545
H1A C38 3.0571 no 6_545
H1A C39 2.9839 no 6_545
H1A H6 3.5659 no 4_554
H1A H11A 3.3963 no 4_554
H1A H23 2.5418 no 6_545
H1A H35 3.4890 no 6_545
H1A H36 3.5977 no 6_545
H1A H39 3.5125 no 6_545
H1B O4 3.2883 no .
H1B O5 2.9974 no .
H1B C34 3.5615 no 6_545
H1B C35 3.0578 no 6_545
H1B C36 3.2290 no 6_545
H1B H5A 2.8508 no .
H1B H5B 3.2793 no .
H1B H29 3.5481 no 6_545
H1B H35 3.1485 no 6_545
H1B H36 3.4272 no 6_545
H1B H41A 3.5277 no .
H1B H41B 3.3345 no .
H2A C24 3.2978 no 7_556
H2A C36 3.0902 no 6_545
H2A C37 3.1961 no 6_545
H2A H24 3.0666 no 7_556
H2A H36 3.0060 no 6_545
H2A H37 3.1888 no 6_545
H2B C11 3.4782 no 4_554
H2B H11A 2.7008 no 4_554
H2B H11C 3.0700 no 3_656
H2B H11C 3.4032 no 4_554
H2 O4 3.473(16) no .
H2 O5 1.894(15) no .
H2 C23 3.330(15) no 6_545
H2 C24 3.343(16) no 6_545
H2 H5A 2.33(3) no .
H2 H5B 2.35(3) no .
H2 H23 3.2851 no 6_545
H2 H24 3.3000 no 6_545
H3A C3 3.3894 no 3_656
H3A C6 3.1281 no 3_656
H3A C7 3.3765 no 3_656
H3A C24 3.1702 no 7_556
H3A H3A 3.1556 no 3_656
H3A H3B 2.7434 no 3_656
H3A H6 3.0205 no 3_656
H3A H11A 3.5089 no 3_656
H3A H11C 3.3739 no 3_656
H3A H24 2.3458 no 7_556
H3B C3 3.4084 no 3_656
H3B C6 3.5667 no 3_656
H3B C24 3.5207 no 5_545
H3B H3A 2.7434 no 3_656
H3B H3B 3.1964 no 3_656
H3B H6 3.0408 no 3_656
H3B H23 3.4397 no 5_545
H3B H24 2.7597 no 5_545
H3C C6 3.1375 no 3_656
H3C C7 3.2918 no 3_656
H3C C11 2.9725 no 3_656
H3C H6 2.6843 no 3_656
H3C H11A 2.4844 no 3_656
H3C H11C 2.8605 no 3_656
H3 O4 1.922(16) no 2_655
H3 O5 3.032(16) no 2_655
H3 C40 2.820(16) no 2_655
H3 C42 3.150(17) no 2_655
H3 H5A 2.72(3) no 2_655
H3 H42A 3.5867 no 2_655
H3 H42B 2.6173 no 2_655
H4A C23 3.3995 no 7_556
H4A C24 3.4801 no 7_556
H4A H23 3.0075 no 7_556
H4A H24 3.1774 no 7_556
H4A H39 3.5018 no 7_556
H4A H41A 3.1513 no .
H4A H42C 3.5814 no .
H4B O4 2.6434 no .
H4B C40 2.8141 no .
H4B C41 3.4064 no .
H4B C42 3.3974 no .
H4B H5A 3.4173 no .
H4B H41A 3.1415 no .
H4B H42B 3.2541 no .
H4B H42C 3.4508 no .
H5A O2 3.045(17) no .
H5A O3 3.273(16) no 2_655
H5A O4 2.016(16) no .
H5A C1 3.386(17) no .
H5A C15 3.489(17) no 2_655
H5A C29 3.449(17) no 6_545
H5A C40 3.103(17) no .
H5A H1B 2.8508 no .
H5A H2 2.33(3) no .
H5A H3 2.72(3) no 2_655
H5A H4B 3.4173 no .
H5A H12B 2.9651 no 2_655
H5A H15B 2.8252 no 2_655
H5A H26 2.7794 no 4_564
H5A H29 2.5170 no 6_545
H5A H41B 3.1507 no .
H5B O2 3.109(16) no .
H5B O4 3.394(16) no .
H5B C1 3.553(16) no .
H5B C22 2.723(16) no 6_545
H5B C23 2.678(17) no 6_545
H5B C24 2.708(17) no 6_545
H5B C25 2.772(16) no 6_545
H5B C26 3.595(17) no 4_564
H5B C26 2.778(16) no 6_545
H5B C27 2.729(16) no 6_545
H5B C29 3.385(17) no 6_545
H5B H1B 3.2793 no .
H5B H2 2.35(3) no .
H5B H12B 2.9071 no 2_655
H5B H15B 3.4119 no 2_655
H5B H23 3.2509 no 6_545
H5B H24 3.2823 no 6_545
H5B H25 3.3730 no 6_545
H5B H26 2.7248 no 4_564
H5B H26 3.3877 no 6_545
H5B H27 3.3137 no 6_545
H5B H29 2.4947 no 6_545
H6 C3 3.0865 no 3_656
H6 C38 3.3672 no 7_556
H6 C39 3.4595 no 7_556
H6 H1A 3.5659 no 4_555
H6 H3A 3.0205 no 3_656
H6 H3B 3.0408 no 3_656
H6 H3C 2.6843 no 3_656
H6 H23 3.0071 no 7_556
H6 H38 2.9759 no 7_556
H6 H39 3.1383 no 7_556
H6 H42C 3.2451 no .
H8 C30 3.2850 no 3_666
H8 C31 2.6360 no 3_666
H8 C32 3.0349 no 3_666
H8 H18 2.8782 no .
H8 H25 2.9231 no 5_545
H8 H30 3.5679 no 3_666
H8 H31 2.5073 no 3_666
H8 H32 3.1821 no 3_666
H11A C2 3.5522 no 4_555
H11A C3 3.3764 no 3_656
H11A C37 3.3914 no 7_556
H11A C38 3.0096 no 7_556
H11A H1A 3.3963 no 4_555
H11A H2B 2.7008 no 4_555
H11A H3A 3.5089 no 3_656
H11A H3C 2.4844 no 3_656
H11A H11C 3.1142 no 2_656
H11A H37 3.2787 no 7_556
H11A H38 2.5691 no 7_556
H11B C18 3.4418 no .
H11B C19 3.3697 no .
H11B H11B 3.5422 no 2_656
H11B H11C 3.1082 no 2_656
H11B H18 2.8797 no .
H11B H19 2.7415 no .
H11B H31 2.9751 no 3_666
H11B H31 3.3165 no 4_565
H11B H38 3.0107 no 7_556
H11C C3 3.5426 no 3_656
H11C C11 3.1604 no 2_656
H11C H2B 3.0700 no 3_656
H11C H2B 3.4032 no 4_555
H11C H3A 3.3739 no 3_656
H11C H3C 2.8605 no 3_656
H11C H11A 3.1142 no 2_656
H11C H11B 3.1082 no 2_656
H11C H11C 2.7365 no 2_656
H11C H25 3.5678 no 5_545
H11C H31 3.1895 no 3_666
H12A C31 3.5346 no 3_666
H12A C32 3.2931 no 3_666
H12A C33 3.3070 no 3_666
H12A H25 3.4329 no 5_545
H12A H27 2.9242 no 3_666
H12B O5 2.4180 no 2_655
H12B H5A 2.9651 no 2_655
H12B H5B 2.9071 no 2_655
H12B H27 3.2390 no 3_666
H13A C17 3.1678 no .
H13A C18 3.1972 no .
H13A C42 3.5853 no .
H13A H17 2.6295 no .
H13A H18 2.7030 no .
H13A H33 3.3542 no .
H13A H42B 2.6450 no .
H13B C32 3.4171 no .
H13B C33 3.2721 no .
H13B H17 3.2515 no .
H13B H32 3.1565 no .
H13B H33 2.8883 no .
H13C C17 3.5750 no .
H13C C18 3.4694 no .
H13C C32 3.3032 no 3_666
H13C C33 3.5400 no .
H13C C33 3.3878 no 3_666
H13C H17 3.3512 no .
H13C H18 3.1669 no .
H13C H32 3.3354 no .
H13C H32 3.0421 no 3_666
H13C H33 2.8298 no .
H13C H33 3.1682 no 3_666
H14A C16 3.3318 no 3_666
H14A C20 2.9708 no 3_666
H14A C21 2.6938 no 3_666
H14A C33 3.4949 no 3_666
H14A H20 3.1158 no 3_666
H14A H21 2.6663 no 3_666
H14A H27 3.0266 no 3_666
H14A H33 3.2500 no 3_666
H14B C20 3.1655 no 3_666
H14B C21 3.5278 no 3_666
H14B H20 2.9032 no 3_666
H14B H21 3.5327 no 3_666
H15A O4 3.5281 no 2_655
H15A C20 3.4205 no 3_666
H15A C21 3.3292 no 3_666
H15A C35 3.1358 no 2_655
H15A C36 3.0720 no 2_655
H15A H20 2.9405 no 3_666
H15A H21 2.7516 no 3_666
H15A H35 3.0114 no 2_655
H15A H36 2.9067 no 2_655
H15B O4 3.1372 no 2_655
H15B O5 2.8906 no 2_655
H15B C26 3.2988 no 3_666
H15B C27 3.0865 no 3_666
H15B H5A 2.8252 no 2_655
H15B H5B 3.4119 no 2_655
H15B H21 3.0572 no 3_666
H15B H26 2.9786 no 3_666
H15B H27 2.5634 no 3_666
H15B H36 3.3426 no 2_655
H17 C13 3.2411 no .
H17 C42 3.0235 no .
H17 H13A 2.6295 no .
H17 H13B 3.2515 no .
H17 H13C 3.3512 no .
H17 H42A 2.5247 no .
H17 H42B 2.6594 no .
H17 H42C 3.5780 no .
H18 C7 3.1342 no .
H18 C8 2.9027 no .
H18 C9 3.5183 no .
H18 C11 3.4776 no .
H18 C13 3.3768 no .
H18 C42 3.3402 no .
H18 H8 2.8782 no .
H18 H11B 2.8797 no .
H18 H13A 2.7030 no .
H18 H13C 3.1669 no .
H18 H32 3.1887 no 3_666
H18 H41C 3.3848 no 7_556
H18 H42A 3.3518 no .
H18 H42B 2.8087 no .
H18 H42C 3.3327 no .
H19 C30 3.1620 no 4_565
H19 C31 2.8081 no 4_565
H19 C32 3.5856 no 3_666
H19 H11B 2.7415 no .
H19 H30 3.1060 no 4_565
H19 H31 3.0249 no 3_666
H19 H31 2.4609 no 4_565
H19 H32 2.9057 no 3_666
H19 H41C 3.3111 no 7_556
H20 C14 3.3390 no 3_666
H20 C15 3.5854 no 3_666
H20 C29 3.3488 no 4_565
H20 C30 3.0856 no 4_565
H20 C31 3.0685 no 4_565
H20 C32 3.3147 no 4_565
H20 C33 3.5741 no 4_565
H20 C35 3.4583 no 4_565
H20 H14A 3.1158 no 3_666
H20 H14B 2.9032 no 3_666
H20 H15A 2.9405 no 3_666
H20 H30 3.4621 no 4_565
H20 H31 3.4296 no 4_565
H20 H35 2.5951 no 4_565
H20 H41A 3.5975 no 7_556
H20 H41B 3.0734 no 7_556
H21 C14 3.2701 no 3_666
H21 C15 3.1587 no 3_666
H21 C35 3.5761 no 4_565
H21 C36 3.3142 no 4_565
H21 H14A 2.6663 no 3_666
H21 H14B 3.5327 no 3_666
H21 H15A 2.7516 no 3_666
H21 H15B 3.0572 no 3_666
H21 H35 3.0811 no 4_565
H21 H36 2.5633 no 4_565
H21 H41A 3.1682 no 7_556
H23 O2 3.4224 no 6_555
H23 C1 3.3107 no 6_555
H23 H1A 2.5418 no 6_555
H23 H2 3.2851 no 6_555
H23 H3B 3.4397 no 5_455
H23 H4A 3.0075 no 7_556
H23 H5B 3.2509 no 6_555
H23 H6 3.0071 no 7_556
H24 O2 3.5769 no 6_555
H24 C3 3.3133 no 7_556
H24 C7 3.5870 no 5_455
H24 C8 3.5424 no 5_455
H24 H2A 3.0666 no 7_556
H24 H2 3.3000 no 6_555
H24 H3A 2.3458 no 7_556
H24 H3B 2.7597 no 5_455
H24 H4A 3.1774 no 7_556
H24 H5B 3.2823 no 6_555
H25 C8 3.1678 no 5_455
H25 C30 3.1705 no 7_566
H25 H5B 3.3730 no 6_555
H25 H8 2.9231 no 5_455
H25 H11C 3.5678 no 5_455
H25 H12A 3.4329 no 5_455
H25 H30 2.8641 no 7_566
H25 H37 3.0301 no 4_565
H26 O5 2.9702 no 4_565
H26 C26 3.3763 no 7_566
H26 C27 3.4686 no 7_566
H26 C29 3.5126 no 7_566
H26 H5A 2.7794 no 4_565
H26 H5B 2.7248 no 4_565
H26 H5B 3.3877 no 6_555
H26 H15B 2.9786 no 3_666
H26 H26 3.2503 no 7_566
H26 H27 3.3895 no 7_566
H26 H29 3.0242 no 7_566
H26 H30 3.3551 no 7_566
H26 H36 3.4129 no 4_565
H26 H37 3.5019 no 4_565
H27 C12 3.5298 no 3_666
H27 C15 3.3673 no 3_666
H27 H5B 3.3137 no 6_555
H27 H12A 2.9242 no 3_666
H27 H12B 3.2390 no 3_666
H27 H14A 3.0266 no 3_666
H27 H15B 2.5634 no 3_666
H27 H26 3.3895 no 7_566
H29 O5 2.9167 no 6_555
H29 H1B 3.5481 no 6_555
H29 H5A 2.5170 no 6_555
H29 H5B 2.4947 no 6_555
H29 H26 3.0242 no 7_566
H29 H41B 2.7454 no 6_555
H30 C19 3.5479 no 4_564
H30 C41 3.3296 no 6_555
H30 H8 3.5679 no 3_666
H30 H19 3.1060 no 4_564
H30 H20 3.4621 no 4_564
H30 H25 2.8641 no 7_566
H30 H26 3.3551 no 7_566
H30 H37 2.7774 no 6_555
H30 H41B 2.6257 no 6_555
H30 H41C 3.2395 no 6_555
H31 C8 3.3931 no 3_666
H31 C11 3.4535 no 3_666
H31 C19 3.3116 no 4_564
H31 H8 2.5073 no 3_666
H31 H11B 2.9751 no 3_666
H31 H11B 3.3165 no 4_564
H31 H11C 3.1895 no 3_666
H31 H19 3.0249 no 3_666
H31 H19 2.4609 no 4_564
H31 H20 3.4296 no 4_564
H31 H31 3.4055 no 2_655
H32 C18 3.1700 no 3_666
H32 C19 3.0126 no 3_666
H32 H8 3.1821 no 3_666
H32 H13B 3.1565 no .
H32 H13C 3.3354 no .
H32 H13C 3.0421 no 3_666
H32 H18 3.1887 no 3_666
H32 H19 2.9057 no 3_666
H33 C13 3.1929 no .
H33 H13A 3.3542 no .
H33 H13B 2.8883 no .
H33 H13C 2.8298 no .
H33 H13C 3.1682 no 3_666
H33 H14A 3.2500 no 3_666
H35 C20 3.2559 no 4_564
H35 C21 3.5100 no 4_564
H35 H1A 3.4890 no 6_555
H35 H1B 3.1485 no 6_555
H35 H15A 3.0114 no 2_655
H35 H20 2.5951 no 4_564
H35 H21 3.0811 no 4_564
H35 H41B 3.1833 no 6_555
H36 C15 3.5860 no 2_655
H36 C21 3.4359 no 4_564
H36 C24 3.5953 no 4_564
H36 C25 3.2731 no 4_564
H36 C26 3.1201 no 4_564
H36 C27 3.3401 no 4_564
H36 H1A 3.5977 no 6_555
H36 H1B 3.4272 no 6_555
H36 H2A 3.0060 no 6_555
H36 H15A 2.9067 no 2_655
H36 H15B 3.3426 no 2_655
H36 H21 2.5633 no 4_564
H36 H26 3.4129 no 4_564
H37 C25 3.3075 no 4_564
H37 C26 3.5798 no 4_564
H37 H2A 3.1888 no 6_555
H37 H11A 3.2787 no 7_556
H37 H25 3.0301 no 4_564
H37 H26 3.5019 no 4_564
H37 H30 2.7774 no 6_545
H38 C6 3.3836 no 7_556
H38 C7 3.4642 no 7_556
H38 C11 3.1086 no 7_556
H38 C42 3.5960 no 7_556
H38 H6 2.9759 no 7_556
H38 H11A 2.5691 no 7_556
H38 H11B 3.0107 no 7_556
H38 H41C 2.9808 no .
H38 H42A 2.9999 no .
H38 H42C 2.6756 no 7_556
H39 C41 3.3150 no 7_556
H39 C42 3.5650 no 7_556
H39 H1A 3.5125 no 6_555
H39 H4A 3.5018 no 7_556
H39 H6 3.1383 no 7_556
H39 H41A 2.5567 no 7_556
H39 H41C 3.3601 no 7_556
H39 H42A 3.0425 no .
H39 H42C 2.6792 no 7_556
H41A C16 3.1345 no 7_556
H41A C17 3.5058 no 7_556
H41A C20 3.1937 no 7_556
H41A C21 2.9160 no 7_556
H41A C39 3.4737 no 7_556
H41A H1B 3.5277 no .
H41A H4A 3.1513 no .
H41A H4B 3.1415 no .
H41A H20 3.5975 no 7_556
H41A H21 3.1682 no 7_556
H41A H39 2.5567 no 7_556
H41B C19 3.3513 no 7_556
H41B C20 3.0105 no 7_556
H41B C21 3.3949 no 7_556
H41B C29 3.0462 no 6_545
H41B C30 2.9699 no 6_545
H41B H1B 3.3345 no .
H41B H5A 3.1507 no .
H41B H20 3.0734 no 7_556
H41B H29 2.7454 no 6_545
H41B H30 2.6257 no 6_545
H41B H35 3.1833 no 6_545
H41C C16 3.5281 no 7_556
H41C C17 3.2673 no 7_556
H41C C18 2.9825 no 7_556
H41C C19 2.9234 no 7_556
H41C C20 3.1326 no 7_556
H41C C21 3.4069 no 7_556
H41C C38 3.4777 no .
H41C H18 3.3848 no 7_556
H41C H19 3.3111 no 7_556
H41C H30 3.2395 no 6_545
H41C H38 2.9808 no .
H41C H39 3.3601 no 7_556
H41C H42A 3.5251 no 7_556
H42A C17 3.0426 no .
H42A C18 3.4784 no .
H42A C34 3.5410 no .
H42A C37 3.4554 no .
H42A C38 2.8575 no .
H42A C39 2.8927 no .
H42A H3 3.5867 no 2_655
H42A H17 2.5247 no .
H42A H18 3.3518 no .
H42A H38 2.9999 no .
H42A H39 3.0425 no .
H42A H41C 3.5251 no 7_556
H42A H42C 3.3750 no 7_556
H42B O3 3.1021 no 2_655
H42B C5 3.1321 no .
H42B C6 3.3798 no .
H42B C9 3.5523 no .
H42B C10 3.2272 no .
H42B C17 3.2660 no .
H42B C18 3.3288 no .
H42B H3 2.6173 no 2_655
H42B H4B 3.2541 no .
H42B H13A 2.6450 no .
H42B H17 2.6594 no .
H42B H18 2.8087 no .
H42C C5 3.4113 no .
H42C C6 3.2203 no .
H42C C38 3.2789 no 7_556
H42C C39 3.2918 no 7_556
H42C H4A 3.5814 no .
H42C H4B 3.4508 no .
H42C H6 3.2451 no .
H42C H17 3.5780 no .
H42C H18 3.3327 no .
H42C H38 2.6756 no 7_556
H42C H39 2.6792 no 7_556
H42C H42A 3.3750 no 7_556

loop_
_geom_hbond_atom_site_label_D
_geom_hbond_atom_site_label_H
_geom_hbond_atom_site_label_A
_geom_hbond_site_symmetry_A
_geom_hbond_distance_DA
_geom_hbond_distance_DH
_geom_hbond_distance_HA
_geom_hbond_angle_DHA
_geom_hbond_publ_flag
O2 H2 O5 . 2.6830(13) 0.799(16) 1.894(15) 169.5(17) no
O3 H3 O4 2_655 2.7112(13) 0.798(16) 1.922(16) 169.8(15) no
O5 H5A O4 . 2.7638(15) 0.866(18) 2.016(17) 143.9(15) no

loop_
_geom_torsion_atom_site_label_1
_geom_torsion_atom_site_label_2
_geom_torsion_atom_site_label_3
_geom_torsion_atom_site_label_4
_geom_torsion
_geom_torsion_publ_flag
_geom_torsion_site_symmetry_1
_geom_torsion_site_symmetry_3
_geom_torsion_site_symmetry_4
O1 Zn1 O1 C10 -172.77(8) no . 2_655 2_655
O1 Zn1 O1 C10 -172.77(8) no 2_655 . .
O1 Zn1 O2 C1 -95.05(7) no . . .
O2 Zn1 O1 Zn2 -84.99(5) no . . .
O2 Zn1 O1 C10 102.24(7) no . . .
O1 Zn1 O2 C1 -169.47(7) no . 2_655 2_655
O2 Zn1 O1 Zn2 109.10(5) no 2_655 . .
O2 Zn1 O1 C10 -63.66(7) no 2_655 . .
O1 Zn1 N1 C2 140.47(5) no . . .
O1 Zn1 N1 C3 -98.65(6) no . . .
O1 Zn1 N1 C4 24.38(5) no . . .
N1 Zn1 O1 Zn2 -160.50(4) no . . .
N1 Zn1 O1 C10 26.73(7) no . . .
O1 Zn1 N1 C2 89.51(9) no . 2_655 2_655
O1 Zn1 N1 C3 -149.61(7) no . 2_655 2_655
O1 Zn1 N1 C4 -26.58(11) no . 2_655 2_655
N1 Zn1 O1 Zn2 53.44(10) no 2_655 . .
N1 Zn1 O1 C10 -119.33(9) no 2_655 . .
O1 Zn1 O2 C1 -169.47(7) no 2_655 . .
O2 Zn1 O1 Zn2 109.10(5) no . 2_655 .
O2 Zn1 O1 C10 -63.66(7) no . 2_655 2_655
O1 Zn1 O2 C1 -95.05(7) no 2_655 2_655 2_655
O2 Zn1 O1 Zn2 -84.99(5) no 2_655 2_655 .
O2 Zn1 O1 C10 102.24(7) no 2_655 2_655 2_655
O1 Zn1 N1 C2 89.51(9) no 2_655 . .
O1 Zn1 N1 C3 -149.61(7) no 2_655 . .
O1 Zn1 N1 C4 -26.58(11) no 2_655 . .
N1 Zn1 O1 Zn2 53.44(10) no . 2_655 .
N1 Zn1 O1 C10 -119.33(9) no . 2_655 2_655
O1 Zn1 N1 C2 140.47(5) no 2_655 2_655 2_655
O1 Zn1 N1 C3 -98.65(6) no 2_655 2_655 2_655
O1 Zn1 N1 C4 24.38(5) no 2_655 2_655 2_655
N1 Zn1 O1 Zn2 -160.50(4) no 2_655 2_655 .
N1 Zn1 O1 C10 26.73(7) no 2_655 2_655 2_655
O2 Zn1 O2 C1 46.59(12) no . 2_655 2_655
O2 Zn1 O2 C1 46.59(12) no 2_655 . .
O2 Zn1 N1 C2 31.35(5) no . . .
O2 Zn1 N1 C3 152.23(7) no . . .
O2 Zn1 N1 C4 -84.74(5) no . . .
N1 Zn1 O2 C1 -10.15(6) no . . .
O2 Zn1 N1 C2 -129.50(5) no . 2_655 2_655
O2 Zn1 N1 C3 -8.62(6) no . 2_655 2_655
O2 Zn1 N1 C4 114.41(5) no . 2_655 2_655
N1 Zn1 O2 C1 100.96(6) no 2_655 . .
O2 Zn1 N1 C2 -129.50(5) no 2_655 . .
O2 Zn1 N1 C3 -8.62(6) no 2_655 . .
O2 Zn1 N1 C4 114.41(5) no 2_655 . .
N1 Zn1 O2 C1 100.96(6) no . 2_655 2_655
O2 Zn1 N1 C2 31.35(5) no 2_655 2_655 2_655
O2 Zn1 N1 C3 152.23(7) no 2_655 2_655 2_655
O2 Zn1 N1 C4 -84.74(5) no 2_655 2_655 2_655
N1 Zn1 O2 C1 -10.15(6) no 2_655 2_655 2_655
N1 Zn1 N1 C2 -53.88(6) no . 2_655 2_655
N1 Zn1 N1 C3 67.00(6) no . 2_655 2_655
N1 Zn1 N1 C4 -169.97(4) no . 2_655 2_655
N1 Zn1 N1 C2 -53.88(6) no 2_655 . .
N1 Zn1 N1 C3 67.00(6) no 2_655 . .
N1 Zn1 N1 C4 -169.97(4) no 2_655 . .
O1 Zn2 O1 C10 172.54(8) no . 2_655 2_655
O1 Zn2 O1 C10 172.54(8) no 2_655 . .
O1 Zn2 O3 C15 -94.07(6) no . . .
O3 Zn2 O1 Zn1 -80.90(5) no . . .
O3 Zn2 O1 C10 91.64(8) no . . .
O1 Zn2 O3 C15 -166.22(6) no . 2_655 2_655
O3 Zn2 O1 Zn1 114.79(4) no 2_655 . .
O3 Zn2 O1 C10 -72.67(8) no 2_655 . .
O1 Zn2 N2 C12 30.01(6) no . . .
O1 Zn2 N2 C13 -93.77(7) no . . .
O1 Zn2 N2 C14 146.03(5) no . . .
N2 Zn2 O1 Zn1 -155.54(4) no . . .
N2 Zn2 O1 C10 17.00(8) no . . .
O1 Zn2 N2 C12 -25.40(11) no . 2_655 2_655
O1 Zn2 N2 C13 -149.18(6) no . 2_655 2_655
O1 Zn2 N2 C14 90.61(9) no . 2_655 2_655
N2 Zn2 O1 Zn1 58.70(9) no 2_655 . .
N2 Zn2 O1 C10 -128.76(8) no 2_655 . .
O1 Zn2 O3 C15 -166.22(6) no 2_655 . .
O3 Zn2 O1 Zn1 114.79(4) no . 2_655 .
O3 Zn2 O1 C10 -72.67(8) no . 2_655 2_655
O1 Zn2 O3 C15 -94.07(6) no 2_655 2_655 2_655
O3 Zn2 O1 Zn1 -80.90(5) no 2_655 2_655 .
O3 Zn2 O1 C10 91.64(8) no 2_655 2_655 2_655
O1 Zn2 N2 C12 -25.40(11) no 2_655 . .
O1 Zn2 N2 C13 -149.18(6) no 2_655 . .
O1 Zn2 N2 C14 90.61(9) no 2_655 . .
N2 Zn2 O1 Zn1 58.70(9) no . 2_655 .
N2 Zn2 O1 C10 -128.76(8) no . 2_655 2_655
O1 Zn2 N2 C12 30.01(6) no 2_655 2_655 2_655
O1 Zn2 N2 C13 -93.77(7) no 2_655 2_655 2_655
O1 Zn2 N2 C14 146.03(5) no 2_655 2_655 2_655
N2 Zn2 O1 Zn1 -155.54(4) no 2_655 2_655 .
N2 Zn2 O1 C10 17.00(8) no 2_655 2_655 2_655
O3 Zn2 O3 C15 48.10(10) no . 2_655 2_655
O3 Zn2 O3 C15 48.10(10) no 2_655 . .
O3 Zn2 N2 C12 -84.09(6) no . . .
O3 Zn2 N2 C13 152.12(7) no . . .
O3 Zn2 N2 C14 31.92(5) no . . .
N2 Zn2 O3 C15 -10.69(5) no . . .
O3 Zn2 N2 C12 118.04(6) no . 2_655 2_655
O3 Zn2 N2 C13 -5.74(7) no . 2_655 2_655
O3 Zn2 N2 C14 -125.94(5) no . 2_655 2_655
N2 Zn2 O3 C15 104.23(6) no 2_655 . .
O3 Zn2 N2 C12 118.04(6) no 2_655 . .
O3 Zn2 N2 C13 -5.74(7) no 2_655 . .
O3 Zn2 N2 C14 -125.94(5) no 2_655 . .
N2 Zn2 O3 C15 104.23(6) no . 2_655 2_655
O3 Zn2 N2 C12 -84.09(6) no 2_655 2_655 2_655
O3 Zn2 N2 C13 152.12(7) no 2_655 2_655 2_655
O3 Zn2 N2 C14 31.92(5) no 2_655 2_655 2_655
N2 Zn2 O3 C15 -10.69(5) no 2_655 2_655 2_655
N2 Zn2 N2 C12 -167.36(5) no . 2_655 2_655
N2 Zn2 N2 C13 68.86(7) no . 2_655 2_655
N2 Zn2 N2 C14 -51.35(6) no . 2_655 2_655
N2 Zn2 N2 C12 -167.36(5) no 2_655 . .
N2 Zn2 N2 C13 68.86(7) no 2_655 . .
N2 Zn2 N2 C14 -51.35(6) no 2_655 . .
Zn1 O1 C10 C5 -41.88(14) no . . .
Zn1 O1 C10 C9 138.04(8) no . . .
Zn2 O1 C10 C5 147.04(7) no . . .
Zn2 O1 C10 C9 -33.04(15) no . . .
Zn1 O2 C1 C2 -13.48(12) no . . .
Zn2 O3 C15 C14 -13.12(11) no . . .
Zn1 N1 C2 C1 -50.01(10) no . . .
Zn1 N1 C4 C5 -67.15(9) no . . .
C3 N1 C2 C1 -175.73(9) no . . .
C2 N1 C4 C5 179.07(8) no . . .
C4 N1 C2 C1 65.17(12) no . . .
C3 N1 C4 C5 60.20(12) no . . .
Zn2 N2 C12 C9 -68.34(10) no . . .
Zn2 N2 C14 C15 -51.11(10) no . . .
C13 N2 C12 C9 60.55(11) no . . .
C12 N2 C14 C15 64.42(12) no . . .
C14 N2 C12 C9 177.61(9) no . . .
C13 N2 C14 C15 -177.68(9) no . . .
O2 C1 C2 N1 42.67(13) no . . .
N1 C4 C5 C6 -118.50(11) no . . .
N1 C4 C5 C10 64.25(13) no . . .
C4 C5 C6 C7 -177.13(9) no . . .
C4 C5 C10 O1 -2.78(16) no . . .
C4 C5 C10 C9 177.30(9) no . . .
C6 C5 C10 O1 179.94(10) no . . .
C6 C5 C10 C9 0.01(16) no . . .
C10 C5 C6 C7 0.09(17) no . . .
C5 C6 C7 C8 0.05(17) no . . .
C5 C6 C7 C11 -179.64(10) no . . .
C6 C7 C8 C9 -0.31(17) no . . .
C11 C7 C8 C9 179.39(10) no . . .
C7 C8 C9 C10 0.42(17) no . . .
C7 C8 C9 C12 -175.68(10) no . . .
C8 C9 C10 O1 179.81(10) no . . .
C8 C9 C10 C5 -0.26(16) no . . .
C8 C9 C12 N2 -122.58(11) no . . .
C10 C9 C12 N2 61.35(14) no . . .
C12 C9 C10 O1 -4.07(16) no . . .
C12 C9 C10 C5 175.86(9) no . . .
N2 C14 C15 O3 42.78(13) no . . .
C17 C16 C21 C20 2.23(16) no . . .
C21 C16 C17 C18 -2.15(17) no . . .
C17 C16 B1 C22 165.43(10) no . . .
C17 C16 B1 C28 -75.27(13) no . . .
C17 C16 B1 C34 43.43(14) no . . .
B1 C16 C17 C18 173.04(10) no . . .
C21 C16 B1 C22 -19.87(16) no . . .
C21 C16 B1 C28 99.43(13) no . . .
C21 C16 B1 C34 -141.87(11) no . . .
B1 C16 C21 C20 -172.67(10) no . . .
C16 C17 C18 C19 0.52(18) no . . .
C17 C18 C19 C20 1.15(18) no . . .
C18 C19 C20 C21 -1.06(18) no . . .
C19 C20 C21 C16 -0.69(18) no . . .
C23 C22 C27 C26 0.07(16) no . . .
C27 C22 C23 C24 0.78(16) no . . .
C23 C22 B1 C16 -98.24(12) no . . .
C23 C22 B1 C28 143.16(10) no . . .
C23 C22 B1 C34 21.47(15) no . . .
B1 C22 C23 C24 179.84(9) no . . .
C27 C22 B1 C16 80.78(13) no . . .
C27 C22 B1 C28 -37.82(13) no . . .
C27 C22 B1 C34 -159.51(9) no . . .
B1 C22 C27 C26 -179.04(9) no . . .
C22 C23 C24 C25 -0.93(19) no . . .
C23 C24 C25 C26 0.19(19) no . . .
C24 C25 C26 C27 0.63(18) no . . .
C25 C26 C27 C22 -0.77(18) no . . .
C29 C28 C33 C32 -0.87(17) no . . .
C33 C28 C29 C30 -0.06(18) no . . .
C29 C28 B1 C16 -163.14(11) no . . .
C29 C28 B1 C22 -42.98(14) no . . .
C29 C28 B1 C34 79.64(14) no . . .
B1 C28 C29 C30 -178.63(10) no . . .
C33 C28 B1 C16 18.42(15) no . . .
C33 C28 B1 C22 138.58(11) no . . .
C33 C28 B1 C34 -98.80(13) no . . .
B1 C28 C33 C32 177.67(10) no . . .
C28 C29 C30 C31 0.8(2) no . . .
C29 C30 C31 C32 -0.6(2) no . . .
C30 C31 C32 C33 -0.3(2) no . . .
C31 C32 C33 C28 1.1(2) no . . .
C35 C34 C39 C38 -0.55(16) no . . .
C39 C34 C35 C36 0.24(17) no . . .
C35 C34 B1 C16 -128.46(11) no . . .
C35 C34 B1 C22 110.17(12) no . . .
C35 C34 B1 C28 -11.04(16) no . . .
B1 C34 C35 C36 178.87(10) no . . .
C39 C34 B1 C16 50.10(14) no . . .
C39 C34 B1 C22 -71.27(13) no . . .
C39 C34 B1 C28 167.52(10) no . . .
B1 C34 C39 C38 -179.24(10) no . . .
C34 C35 C36 C37 0.12(19) no . . .
C35 C36 C37 C38 -0.20(19) no . . .
C36 C37 C38 C39 -0.10(19) no . . .
C37 C38 C39 C34 0.50(19) no . . .
